data_4064292
loop_
_publ_author_name
'Matioszek, Dimitri'
'Katir, Nadia'
'Ladeira, Sonia'
'Castel, Annie'

_publ_section_title
;
 Novel Stable Silyl, Germyl, and Stannyl Germanium(II) Compounds
 Containing an Amidinato Ligand
;
_journal_issue 8
_journal_name_full Organometallics
_journal_page_first 2230
_journal_paper_doi 10.1021/om200024d
_journal_volume 30
_journal_year 2011
_chemical_compound_source 'synthesis as described'
_chemical_formula_moiety 'C26 H70 Mg O2 Si6 Sn2'
_chemical_formula_sum 'C26 H70 Mg O2 Si6 Sn2'
_chemical_formula_weight 845.09
_chemical_name_systematic
;
 ?
;
_space_group_IT_number 15
_symmetry_cell_setting monoclinic
_symmetry_Int_Tables_number 15
_symmetry_space_group_name_Hall '-C 2yc'
_symmetry_space_group_name_H-M 'C 1 2/c 1'
_atom_sites_solution_hydrogens geom
_atom_sites_solution_primary direct
_atom_sites_solution_secondary difmap
_cell_angle_alpha 90
_cell_angle_beta 119.091(2)
_cell_angle_gamma 90
_cell_formula_units_Z 4
_cell_length_a 27.4165(15)
_cell_length_b 9.8904(5)
_cell_length_c 19.4619(10)
_cell_measurement_reflns_used 5574
_cell_measurement_temperature 193(2)
_cell_measurement_theta_max 25.17
_cell_measurement_theta_min 2.33
_cell_measurement_wavelength 0.71073
_cell_volume 4611.6(4)
_computing_cell_refinement 'Bruker SAINT'
_computing_data_collection 'Bruker APEX2'
_computing_data_reduction 'Bruker SAINT'
_computing_molecular_graphics 'Ortep-3 for Windows (Farrugia, 1997)'
_computing_publication_material 'WinGX publication routines (Farrugia, 1999)'
_computing_structure_refinement 'SHELXL-97 (Sheldrick, 1997)'
_computing_structure_solution 'SHELXS-97 (Sheldrick, 1990)'
_diffrn_ambient_temperature 193(2)
_diffrn_measured_fraction_theta_full 0.994
_diffrn_measured_fraction_theta_max 0.994
_diffrn_measurement_device_type 'Bruker Kappa APEX II Quazar'
_diffrn_measurement_method 'phi and omega scans'
_diffrn_radiation_monochromator 'multilayer optics'
_diffrn_radiation_probe x-ray
_diffrn_radiation_source 'microfocus sealed tube'
_diffrn_radiation_type MoK\a
_diffrn_radiation_wavelength 0.71073
_diffrn_reflns_av_R_equivalents 0.0317
_diffrn_reflns_av_unetI/netI 0.0294
_diffrn_reflns_limit_h_max 32
_diffrn_reflns_limit_h_min -32
_diffrn_reflns_limit_k_max 7
_diffrn_reflns_limit_k_min -11
_diffrn_reflns_limit_l_max 23
_diffrn_reflns_limit_l_min -23
_diffrn_reflns_number 16354
_diffrn_reflns_theta_full 25.35
_diffrn_reflns_theta_max 25.35
_diffrn_reflns_theta_min 3.04
_diffrn_standards_decay_% 0
_diffrn_standards_interval_count 0
_diffrn_standards_interval_time 0
_diffrn_standards_number 0
_exptl_absorpt_coefficient_mu 1.271
_exptl_absorpt_correction_T_max 0.952
_exptl_absorpt_correction_T_min 0.780
_exptl_absorpt_correction_type multi-scan
_exptl_absorpt_process_details 'SADABS (Bruker-AXS)'
_exptl_crystal_colour colourless
_exptl_crystal_density_diffrn 1.217
_exptl_crystal_density_method 'not measured'
_exptl_crystal_description plate
_exptl_crystal_F_000 1752
_exptl_crystal_size_max 0.2
_exptl_crystal_size_mid 0.16
_exptl_crystal_size_min 0.04
_refine_diff_density_max 0.617
_refine_diff_density_min -0.918
_refine_diff_density_rms 0.087
_refine_ls_extinction_method none
_refine_ls_goodness_of_fit_ref 1.04
_refine_ls_hydrogen_treatment constr
_refine_ls_matrix_type full
_refine_ls_number_parameters 231
_refine_ls_number_reflns 4193
_refine_ls_number_restraints 232
_refine_ls_restrained_S_all 1.065
_refine_ls_R_factor_all 0.062
_refine_ls_R_factor_gt 0.0501
_refine_ls_shift/su_max 0.007
_refine_ls_shift/su_mean 0
_refine_ls_structure_factor_coef Fsqd
_refine_ls_weighting_details 'calc w=1/[\s^2^(Fo^2^)+(0.0550P)^2^+28.2731P] where P=(Fo^2^+2Fc^2^)/3'
_refine_ls_weighting_scheme calc
_refine_ls_wR_factor_gt 0.1224
_refine_ls_wR_factor_ref 0.1304
_reflns_number_gt 3448
_reflns_number_total 4193
_reflns_threshold_expression >2sigma(I)
_cod_data_source_file om200024d_si_002.cif
_cod_data_source_block 2c
_cod_original_sg_symbol_H-M 'C 2/c'
_cod_database_code 4064292

loop_
_symmetry_equiv_pos_as_xyz
'x, y, z'
'-x, y, -z+1/2'
'x+1/2, y+1/2, z'
'-x+1/2, y+1/2, -z+1/2'
'-x, -y, -z'
'x, -y, z-1/2'
'-x+1/2, -y+1/2, -z'
'x+1/2, -y+1/2, z-1/2'

loop_
_atom_site_label
_atom_site_type_symbol
_atom_site_fract_x
_atom_site_fract_y
_atom_site_fract_z
_atom_site_U_iso_or_equiv
_atom_site_adp_type
_atom_site_occupancy
_atom_site_symmetry_multiplicity
_atom_site_calc_flag
_atom_site_refinement_flags
_atom_site_disorder_assembly
_atom_site_disorder_group
Sn1 Sn 0.598021(15) 0.42339(4) 0.76457(2) 0.04928(16) Uani 1 1 d . . .
Mg1 Mg 0.5 0.3049(2) 0.75 0.0408(5) Uani 1 2 d SD . .
O1 O 0.4698(7) 0.1681(15) 0.6585(7) 0.0625(16) Uani 0.53 1 d PDU A 1
C1 C 0.4587(6) 0.2160(13) 0.5822(7) 0.0701(19) Uani 0.53 1 d PDU A 1
H1A H 0.4939 0.2426 0.5832 0.084 Uiso 0.53 1 calc PR A 1
H1B H 0.4335 0.2953 0.5662 0.084 Uiso 0.53 1 calc PR A 1
C2 C 0.4323(6) 0.1039(14) 0.5275(8) 0.082(2) Uani 0.53 1 d PDU A 1
H2A H 0.4603 0.0383 0.5299 0.099 Uiso 0.53 1 calc PR A 1
H2B H 0.4097 0.1366 0.4728 0.099 Uiso 0.53 1 calc PR A 1
C3 C 0.3970(6) 0.0443(15) 0.5567(8) 0.089(2) Uani 0.53 1 d PDU A 1
H3A H 0.3585 0.0802 0.5273 0.106 Uiso 0.53 1 calc PR A 1
H3B H 0.3956 -0.0553 0.551 0.106 Uiso 0.53 1 calc PR A 1
C4 C 0.4221(6) 0.0814(13) 0.6381(7) 0.0748(19) Uani 0.53 1 d PDU A 1
H4A H 0.4341 -0.0009 0.6712 0.09 Uiso 0.53 1 calc PR A 1
H4B H 0.3944 0.1295 0.6481 0.09 Uiso 0.53 1 calc PR A 1
O1' O 0.4767(8) 0.1643(17) 0.6631(8) 0.0646(17) Uani 0.47 1 d PDU B 2
C1' C 0.4859(7) 0.1627(15) 0.5988(8) 0.0734(19) Uani 0.47 1 d PDU B 2
H1C H 0.5265 0.1548 0.618 0.088 Uiso 0.47 1 calc PR B 2
H1D H 0.4732 0.2496 0.5704 0.088 Uiso 0.47 1 calc PR B 2
C2' C 0.4578(7) 0.0543(16) 0.5453(9) 0.081(2) Uani 0.47 1 d PDU B 2
H2C H 0.4361 0.088 0.4906 0.098 Uiso 0.47 1 calc PR B 2
H2D H 0.4846 -0.0149 0.5475 0.098 Uiso 0.47 1 calc PR B 2
C3' C 0.4229(7) 0.0025(16) 0.5718(8) 0.082(2) Uani 0.47 1 d PDU B 2
H3C H 0.4194 -0.0968 0.5649 0.099 Uiso 0.47 1 calc PR B 2
H3D H 0.3852 0.0434 0.5429 0.099 Uiso 0.47 1 calc PR B 2
C4' C 0.4501(7) 0.0389(14) 0.6563(8) 0.075(2) Uani 0.47 1 d PDU B 2
H4C H 0.4219 0.0471 0.6741 0.09 Uiso 0.47 1 calc PR B 2
H4D H 0.4776 -0.0309 0.6885 0.09 Uiso 0.47 1 calc PR B 2
Si2 Si 0.6714(5) 0.5093(13) 0.8993(7) 0.0896(9) Uani 0.52 1 d P C 1
C8 C 0.6964(6) 0.3720(17) 0.9714(9) 0.0896(9) Uani 0.52 1 d P C 1
H8A H 0.7293 0.4023 1.0196 0.134 Uiso 0.52 1 calc PR C 1
H8B H 0.7064 0.294 0.9497 0.134 Uiso 0.52 1 calc PR C 1
H8C H 0.6669 0.346 0.9835 0.134 Uiso 0.52 1 calc PR C 1
C9 C 0.7465(6) 0.5163(18) 0.9139(9) 0.0896(9) Uani 0.52 1 d P C 1
H9A H 0.7513 0.5998 0.8907 0.134 Uiso 0.52 1 calc PR C 1
H9B H 0.7527 0.4382 0.8882 0.134 Uiso 0.52 1 calc PR C 1
H9C H 0.7734 0.5146 0.9702 0.134 Uiso 0.52 1 calc PR C 1
C10 C 0.6545(5) 0.6844(13) 0.9221(7) 0.0896(9) Uani 0.52 1 d P C 1
H10A H 0.6742 0.6986 0.9792 0.134 Uiso 0.52 1 calc PR C 1
H10B H 0.6142 0.6921 0.902 0.134 Uiso 0.52 1 calc PR C 1
H10C H 0.6665 0.7528 0.897 0.134 Uiso 0.52 1 calc PR C 1
Si2' Si 0.6678(5) 0.5185(13) 0.9025(7) 0.0896(9) Uani 0.48 1 d PR C 2
C8' C 0.6783(5) 0.4037(13) 0.9822(7) 0.0896(9) Uani 0.48 1 d PR C 2
H8G H 0.7129 0.4277 1.0298 0.134 Uiso 0.48 1 d PR C 2
H8H H 0.681 0.3106 0.9671 0.134 Uiso 0.48 1 d PR C 2
H8J H 0.6468 0.4111 0.9924 0.134 Uiso 0.48 1 d PR C 2
C9' C 0.7249(7) 0.6035(18) 0.9049(10) 0.0896(9) Uani 0.48 1 d P C 2
H9G H 0.7568 0.5991 0.9582 0.134 Uiso 0.48 1 calc PR C 2
H9H H 0.715 0.6982 0.8899 0.134 Uiso 0.48 1 calc PR C 2
H9J H 0.7348 0.5604 0.868 0.134 Uiso 0.48 1 calc PR C 2
C10' C 0.6292(7) 0.6310(19) 0.9401(10) 0.0896(9) Uani 0.48 1 d P C 2
H10D H 0.6017 0.5768 0.9464 0.134 Uiso 0.48 1 calc PR C 2
H10E H 0.6101 0.7038 0.9023 0.134 Uiso 0.48 1 calc PR C 2
H10F H 0.656 0.67 0.991 0.134 Uiso 0.48 1 calc PR C 2
Si3 Si 0.5866(3) 0.6284(10) 0.6810(5) 0.0862(9) Uani 0.46 1 d PU C 1
C11 C 0.6183(8) 0.6098(18) 0.6167(11) 0.0862(9) Uani 0.46 1 d P C 1
H11A H 0.6087 0.521 0.5912 0.129 Uiso 0.46 1 calc PR C 1
H11B H 0.659 0.6176 0.6483 0.129 Uiso 0.46 1 calc PR C 1
H11C H 0.6041 0.6808 0.5766 0.129 Uiso 0.46 1 calc PR C 1
C12 C 0.6017(8) 0.7893(17) 0.7281(11) 0.0862(9) Uani 0.46 1 d P C 1
H12A H 0.6261 0.8403 0.7137 0.129 Uiso 0.46 1 calc PR C 1
H12B H 0.6206 0.7768 0.7853 0.129 Uiso 0.46 1 calc PR C 1
H12C H 0.5669 0.8393 0.7113 0.129 Uiso 0.46 1 calc PR C 1
C13 C 0.5043(7) 0.6338(18) 0.6022(11) 0.0862(9) Uani 0.46 1 d P C 1
H13A H 0.4826 0.6338 0.6301 0.129 Uiso 0.46 1 calc PR C 1
H13B H 0.4944 0.5542 0.568 0.129 Uiso 0.46 1 calc PR C 1
H13C H 0.4959 0.7159 0.5703 0.129 Uiso 0.46 1 calc PR C 1
Si3' Si 0.5718(3) 0.6364(8) 0.6737(5) 0.0862(9) Uani 0.54 1 d P C 2
C11' C 0.6378(6) 0.7347(15) 0.6849(9) 0.0862(9) Uani 0.54 1 d P C 2
H11D H 0.6259 0.8182 0.6539 0.129 Uiso 0.54 1 calc PR C 2
H11E H 0.6581 0.6778 0.6661 0.129 Uiso 0.54 1 calc PR C 2
H11F H 0.6623 0.757 0.7404 0.129 Uiso 0.54 1 calc PR C 2
C12' C 0.5387(6) 0.7635(15) 0.7101(9) 0.0862(9) Uani 0.54 1 d P C 2
H12D H 0.567 0.7991 0.7611 0.129 Uiso 0.54 1 calc PR C 2
H12E H 0.5089 0.72 0.716 0.129 Uiso 0.54 1 calc PR C 2
H12F H 0.5231 0.8379 0.6722 0.129 Uiso 0.54 1 calc PR C 2
C13' C 0.5297(7) 0.6057(15) 0.5746(9) 0.0862(9) Uani 0.54 1 d P C 2
H13D H 0.5093 0.6883 0.5486 0.129 Uiso 0.54 1 calc PR C 2
H13E H 0.5031 0.5337 0.5674 0.129 Uiso 0.54 1 calc PR C 2
H13F H 0.5528 0.5777 0.5513 0.129 Uiso 0.54 1 calc PR C 2
Si1 Si 0.6558(5) 0.2762(13) 0.7206(6) 0.0868(16) Uani 0.56 1 d PDU C 1
C5 C 0.6113(6) 0.1714(16) 0.6300(9) 0.093(2) Uani 0.56 1 d PDU C 1
H5A H 0.5899 0.2315 0.5852 0.139 Uiso 0.56 1 calc PR C 1
H5B H 0.5855 0.1156 0.6393 0.139 Uiso 0.56 1 calc PR C 1
H5C H 0.6353 0.1129 0.6187 0.139 Uiso 0.56 1 calc PR C 1
C6 C 0.6964(6) 0.1480(15) 0.7988(9) 0.093(2) Uani 0.56 1 d PDU C 1
H6A H 0.673 0.1118 0.8198 0.139 Uiso 0.56 1 calc PR C 1
H6B H 0.7296 0.1909 0.8413 0.139 Uiso 0.56 1 calc PR C 1
H6C H 0.7079 0.0742 0.7762 0.139 Uiso 0.56 1 calc PR C 1
C7 C 0.7066(7) 0.3735(19) 0.7008(13) 0.121(4) Uani 0.56 1 d PDU C 1
H7A H 0.7256 0.3114 0.6823 0.181 Uiso 0.56 1 calc PR C 1
H7B H 0.7342 0.4177 0.7493 0.181 Uiso 0.56 1 calc PR C 1
H7C H 0.6865 0.4422 0.6605 0.181 Uiso 0.56 1 calc PR C 1
Si1' Si 0.6612(7) 0.2618(17) 0.7382(8) 0.0875(16) Uani 0.44 1 d PDU C 2
C5' C 0.6327(7) 0.212(2) 0.6324(10) 0.091(2) Uani 0.44 1 d PDU C 2
H5G H 0.6416 0.2821 0.6048 0.136 Uiso 0.44 1 calc PR C 2
H5H H 0.5921 0.2015 0.6077 0.136 Uiso 0.44 1 calc PR C 2
H5J H 0.6495 0.126 0.6296 0.136 Uiso 0.44 1 calc PR C 2
C6' C 0.6706(8) 0.0959(17) 0.7933(12) 0.094(2) Uani 0.44 1 d PDU C 2
H6G H 0.6958 0.0366 0.7847 0.141 Uiso 0.44 1 calc PR C 2
H6H H 0.6343 0.0514 0.7738 0.141 Uiso 0.44 1 calc PR C 2
H6J H 0.6866 0.1143 0.8496 0.141 Uiso 0.44 1 calc PR C 2
C7' C 0.7341(8) 0.326(3) 0.7743(16) 0.122(4) Uani 0.44 1 d PDU C 2
H7G H 0.7536 0.2664 0.7554 0.183 Uiso 0.44 1 calc PR C 2
H7H H 0.7541 0.3272 0.8319 0.183 Uiso 0.44 1 calc PR C 2
H7J H 0.7326 0.4178 0.7544 0.183 Uiso 0.44 1 calc PR C 2

loop_
_atom_site_aniso_label
_atom_site_aniso_U_11
_atom_site_aniso_U_22
_atom_site_aniso_U_33
_atom_site_aniso_U_23
_atom_site_aniso_U_13
_atom_site_aniso_U_12
Sn1 0.0464(2) 0.0455(2) 0.0564(3) -0.01056(17) 0.02530(19) -0.00463(16)
Mg1 0.0490(13) 0.0356(12) 0.0373(12) 0 0.0205(11) 0
O1 0.0646(19) 0.0615(18) 0.0609(18) -0.0021(10) 0.0301(11) -0.0011(10)
C1 0.077(3) 0.066(3) 0.059(3) -0.007(3) 0.027(3) -0.001(3)
C2 0.086(4) 0.072(3) 0.067(3) -0.012(3) 0.019(3) -0.001(3)
C3 0.084(4) 0.070(4) 0.077(3) -0.011(3) 0.012(3) -0.007(3)
C4 0.076(3) 0.064(3) 0.069(3) -0.007(3) 0.023(3) -0.007(3)
O1' 0.074(3) 0.059(3) 0.056(2) -0.010(2) 0.028(3) -0.005(2)
C1' 0.078(3) 0.071(3) 0.062(3) -0.011(3) 0.027(3) -0.002(3)
C2' 0.085(4) 0.073(4) 0.067(3) -0.015(3) 0.021(3) 0.003(3)
C3' 0.082(4) 0.067(3) 0.072(3) -0.011(3) 0.017(3) -0.005(3)
C4' 0.078(3) 0.062(3) 0.068(3) -0.005(3) 0.021(3) -0.006(3)
Si2 0.0669(16) 0.096(2) 0.0796(14) -0.0378(13) 0.0148(11) -0.0079(13)
C8 0.0669(16) 0.096(2) 0.0796(14) -0.0378(13) 0.0148(11) -0.0079(13)
C9 0.0669(16) 0.096(2) 0.0796(14) -0.0378(13) 0.0148(11) -0.0079(13)
C10 0.0669(16) 0.096(2) 0.0796(14) -0.0378(13) 0.0148(11) -0.0079(13)
Si2' 0.0669(16) 0.096(2) 0.0796(14) -0.0378(13) 0.0148(11) -0.0079(13)
C8' 0.0669(16) 0.096(2) 0.0796(14) -0.0378(13) 0.0148(11) -0.0079(13)
C9' 0.0669(16) 0.096(2) 0.0796(14) -0.0378(13) 0.0148(11) -0.0079(13)
C10' 0.0669(16) 0.096(2) 0.0796(14) -0.0378(13) 0.0148(11) -0.0079(13)
Si3 0.0899(14) 0.0795(11) 0.0876(11) 0.0083(8) 0.0418(10) -0.0057(10)
C11 0.0899(14) 0.0795(11) 0.0876(11) 0.0083(8) 0.0418(10) -0.0057(10)
C12 0.0899(14) 0.0795(11) 0.0876(11) 0.0083(8) 0.0418(10) -0.0057(10)
C13 0.0899(14) 0.0795(11) 0.0876(11) 0.0083(8) 0.0418(10) -0.0057(10)
Si3' 0.0899(14) 0.0795(11) 0.0876(11) 0.0083(8) 0.0418(10) -0.0057(10)
C11' 0.0899(14) 0.0795(11) 0.0876(11) 0.0083(8) 0.0418(10) -0.0057(10)
C12' 0.0899(14) 0.0795(11) 0.0876(11) 0.0083(8) 0.0418(10) -0.0057(10)
C13' 0.0899(14) 0.0795(11) 0.0876(11) 0.0083(8) 0.0418(10) -0.0057(10)
Si1 0.064(2) 0.088(3) 0.125(4) -0.041(3) 0.059(3) -0.0095(18)
C5 0.071(3) 0.093(4) 0.126(4) -0.042(4) 0.057(4) -0.012(3)
C6 0.067(3) 0.089(3) 0.129(4) -0.040(3) 0.054(3) -0.006(2)
C7 0.074(8) 0.139(11) 0.165(12) -0.028(9) 0.071(8) -0.022(7)
Si1' 0.064(2) 0.088(3) 0.126(4) -0.041(3) 0.058(3) -0.0088(18)
C5' 0.068(3) 0.091(3) 0.126(4) -0.041(3) 0.058(3) -0.011(3)
C6' 0.068(4) 0.089(4) 0.130(5) -0.040(4) 0.052(4) -0.006(3)
C7' 0.074(8) 0.139(11) 0.166(12) -0.028(9) 0.069(8) -0.022(7)

loop_
_atom_type_symbol
_atom_type_description
_atom_type_scat_dispersion_real
_atom_type_scat_dispersion_imag
_atom_type_scat_source
C C 0.0033 0.0016 'International Tables Vol C Tables 4.2.6.8 and 6.1.1.4'
H H 0 0 'International Tables Vol C Tables 4.2.6.8 and 6.1.1.4'
O O 0.0106 0.006 'International Tables Vol C Tables 4.2.6.8 and 6.1.1.4'
Mg Mg 0.0486 0.0363 'International Tables Vol C Tables 4.2.6.8 and 6.1.1.4'
Si Si 0.0817 0.0704 'International Tables Vol C Tables 4.2.6.8 and 6.1.1.4'
Sn Sn -0.6537 1.4246 'International Tables Vol C Tables 4.2.6.8 and 6.1.1.4'

loop_
_geom_angle_atom_site_label_1
_geom_angle_atom_site_label_2
_geom_angle_atom_site_label_3
_geom_angle
_geom_angle_site_symmetry_1
_geom_angle_site_symmetry_3
Si3 Sn1 Si2 100.6(4) . .
Si3 Sn1 Si1' 104.8(4) . .
Si2 Sn1 Si1' 98.1(4) . .
Si3 Sn1 Si1 98.3(3) . .
Si2 Sn1 Si1 102.9(4) . .
Si1' Sn1 Si1 7.4(5) . .
Si3 Sn1 Si2' 100.0(4) . .
Si2 Sn1 Si2' 3.6(5) . .
Si1' Sn1 Si2' 101.6(4) . .
Si1 Sn1 Si2' 106.5(4) . .
Si3 Sn1 Si3' 7.9(3) . .
Si2 Sn1 Si3' 104.3(4) . .
Si1' Sn1 Si3' 110.7(4) . .
Si1 Sn1 Si3' 103.9(3) . .
Si2' Sn1 Si3' 103.3(4) . .
Si3 Sn1 Mg1 117.12(17) . .
Si2 Sn1 Mg1 118.6(3) . .
Si1' Sn1 Mg1 114.9(4) . .
Si1 Sn1 Mg1 116.1(3) . .
Si2' Sn1 Mg1 116.2(3) . .
Si3' Sn1 Mg1 109.38(14) . .
O1' Mg1 O1' 94.0(11) . 2_656
O1' Mg1 O1 4.7(11) . .
O1' Mg1 O1 95.8(3) 2_656 .
O1' Mg1 O1 95.8(3) . 2_656
O1' Mg1 O1 4.7(11) 2_656 2_656
O1 Mg1 O1 98.0(9) . 2_656
O1' Mg1 Sn1 105.4(5) . .
O1' Mg1 Sn1 107.6(6) 2_656 .
O1 Mg1 Sn1 108.8(4) . .
O1 Mg1 Sn1 102.9(5) 2_656 .
O1' Mg1 Sn1 107.6(6) . 2_656
O1' Mg1 Sn1 105.4(5) 2_656 2_656
O1 Mg1 Sn1 102.9(5) . 2_656
O1 Mg1 Sn1 108.8(4) 2_656 2_656
Sn1 Mg1 Sn1 130.83(8) . 2_656
C1 O1 C4 101.7(10) . .
C1 O1 Mg1 118.0(9) . .
C4 O1 Mg1 123.6(9) . .
O1 C1 C2 106.4(10) . .
O1 C1 H1A 110.4 . .
C2 C1 H1A 110.4 . .
O1 C1 H1B 110.4 . .
C2 C1 H1B 110.4 . .
H1A C1 H1B 108.6 . .
C1 C2 C3 102.1(10) . .
C1 C2 H2A 111.4 . .
C3 C2 H2A 111.4 . .
C1 C2 H2B 111.4 . .
C3 C2 H2B 111.4 . .
H2A C2 H2B 109.2 . .
C4 C3 C2 105.9(10) . .
C4 C3 H3A 110.6 . .
C2 C3 H3A 110.6 . .
C4 C3 H3B 110.6 . .
C2 C3 H3B 110.6 . .
H3A C3 H3B 108.7 . .
C3 C4 O1 109.7(10) . .
C3 C4 H4A 109.7 . .
O1 C4 H4A 109.7 . .
C3 C4 H4B 109.7 . .
O1 C4 H4B 109.7 . .
H4A C4 H4B 108.2 . .
C1' O1' C4' 102.6(10) . .
C1' O1' Mg1 129.3(10) . .
C4' O1' Mg1 128.0(10) . .
O1' C1' C2' 113.2(11) . .
O1' C1' H1C 108.9 . .
C2' C1' H1C 108.9 . .
O1' C1' H1D 108.9 . .
C2' C1' H1D 108.9 . .
H1C C1' H1D 107.7 . .
C3' C2' C1' 103.3(12) . .
C3' C2' H2C 111.1 . .
C1' C2' H2C 111.1 . .
C3' C2' H2D 111.1 . .
C1' C2' H2D 111.1 . .
H2C C2' H2D 109.1 . .
C2' C3' C4' 104.9(12) . .
C2' C3' H3C 110.8 . .
C4' C3' H3C 110.8 . .
C2' C3' H3D 110.8 . .
C4' C3' H3D 110.8 . .
H3C C3' H3D 108.8 . .
O1' C4' C3' 106.0(11) . .
O1' C4' H4C 110.5 . .
C3' C4' H4C 110.5 . .
O1' C4' H4D 110.5 . .
C3' C4' H4D 110.5 . .
H4C C4' H4D 108.7 . .
C8 Si2 C10 122.7(11) . .
C8 Si2 C9 86.5(9) . .
C10 Si2 C9 107.2(10) . .
C8 Si2 Sn1 110.8(6) . .
C10 Si2 Sn1 112.6(8) . .
C9 Si2 Sn1 114.4(7) . .
Si2 C8 H8A 109.5 . .
Si2 C8 H8B 109.5 . .
H8A C8 H8B 109.5 . .
Si2 C8 H8C 109.5 . .
H8A C8 H8C 109.5 . .
H8B C8 H8C 109.5 . .
Si2 C8 H8G 103 . .
H8B C8 H8G 138.6 . .
H8C C8 H8G 82 . .
Si2 C8 H8H 123.8 . .
H8A C8 H8H 125.8 . .
H8B C8 H8H 63.7 . .
H8C C8 H8H 45.8 . .
H8G C8 H8H 116.8 . .
Si2 C9 H9A 109.5 . .
Si2 C9 H9B 109.5 . .
H9A C9 H9B 109.5 . .
Si2 C9 H9C 109.5 . .
H9A C9 H9C 109.5 . .
H9B C9 H9C 109.5 . .
Si2 C10 H10A 109.5 . .
Si2 C10 H10B 109.5 . .
H10A C10 H10B 109.5 . .
Si2 C10 H10C 109.5 . .
H10A C10 H10C 109.5 . .
H10B C10 H10C 109.5 . .
C9' Si2' C8' 120.2(7) . .
C9' Si2' C10' 111.4(10) . .
C8' Si2' C10' 85.7(7) . .
C9' Si2' Sn1 113.5(8) . .
C8' Si2' Sn1 112.6(3) . .
C10' Si2' Sn1 109.9(6) . .
Si2' C8' H8G 109.5 . .
Si2' C8' H8H 109.5 . .
H8G C8' H8H 109.5 . .
Si2' C8' H8J 109.5 . .
H8G C8' H8J 109.5 . .
H8H C8' H8J 109.5 . .
Si2' C9' H9G 109.5 . .
Si2' C9' H9H 109.5 . .
H9G C9' H9H 109.5 . .
Si2' C9' H9J 109.5 . .
H9G C9' H9J 109.5 . .
H9H C9' H9J 109.5 . .
Si2' C10' H10D 109.5 . .
Si2' C10' H10E 109.5 . .
H10D C10' H10E 109.5 . .
Si2' C10' H10F 109.5 . .
H10D C10' H10F 109.5 . .
H10E C10' H10F 109.5 . .
C12 Si3 C11 111.6(9) . .
C12 Si3 C13 105.2(9) . .
C11 Si3 C13 102.0(9) . .
C12 Si3 Sn1 117.5(7) . .
C11 Si3 Sn1 113.8(7) . .
C13 Si3 Sn1 104.7(6) . .
Si3 C11 H11A 109.5 . .
Si3 C11 H11B 109.5 . .
H11A C11 H11B 109.5 . .
Si3 C11 H11C 109.5 . .
H11A C11 H11C 109.5 . .
H11B C11 H11C 109.5 . .
Si3 C12 H12A 109.5 . .
Si3 C12 H12B 109.5 . .
H12A C12 H12B 109.5 . .
Si3 C12 H12C 109.5 . .
H12A C12 H12C 109.5 . .
H12B C12 H12C 109.5 . .
Si3 C13 H13A 109.5 . .
Si3 C13 H13B 109.5 . .
H13A C13 H13B 109.5 . .
Si3 C13 H13C 109.5 . .
H13A C13 H13C 109.5 . .
H13B C13 H13C 109.5 . .
C13' Si3' C12' 110.8(8) . .
C13' Si3' C11' 106.9(8) . .
C12' Si3' C11' 102.3(8) . .
C13' Si3' Sn1 115.4(6) . .
C12' Si3' Sn1 107.9(6) . .
C11' Si3' Sn1 112.7(5) . .
Si3' C11' H11D 109.5 . .
Si3' C11' H11E 109.5 . .
H11D C11' H11E 109.5 . .
Si3' C11' H11F 109.5 . .
H11D C11' H11F 109.5 . .
H11E C11' H11F 109.5 . .
Si3' C12' H12D 109.5 . .
Si3' C12' H12E 109.5 . .
H12D C12' H12E 109.5 . .
Si3' C12' H12F 109.5 . .
H12D C12' H12F 109.5 . .
H12E C12' H12F 109.5 . .
Si3' C13' H13D 109.5 . .
Si3' C13' H13E 109.5 . .
H13D C13' H13E 109.5 . .
Si3' C13' H13F 109.5 . .
H13D C13' H13F 109.5 . .
H13E C13' H13F 109.5 . .
C6 Si1 C7 107.8(10) . .
C6 Si1 C5 104.2(9) . .
C7 Si1 C5 107.2(9) . .
C6 Si1 Sn1 109.3(7) . .
C7 Si1 Sn1 114.4(8) . .
C5 Si1 Sn1 113.3(7) . .
Si1 C5 H5A 109.5 . .
Si1 C5 H5B 109.5 . .
H5A C5 H5B 109.5 . .
Si1 C5 H5C 109.5 . .
H5A C5 H5C 109.5 . .
H5B C5 H5C 109.5 . .
Si1 C6 H6A 109.5 . .
Si1 C6 H6B 109.5 . .
H6A C6 H6B 109.5 . .
Si1 C6 H6C 109.5 . .
H6A C6 H6C 109.5 . .
H6B C6 H6C 109.5 . .
Si1 C7 H7A 109.5 . .
Si1 C7 H7B 109.5 . .
H7A C7 H7B 109.5 . .
Si1 C7 H7C 109.5 . .
H7A C7 H7C 109.5 . .
H7B C7 H7C 109.5 . .
C7' Si1' C5' 107.3(12) . .
C7' Si1' C6' 104.6(12) . .
C5' Si1' C6' 105.1(11) . .
C7' Si1' Sn1 114.3(10) . .
C5' Si1' Sn1 114.7(9) . .
C6' Si1' Sn1 110.0(9) . .
Si1' C5' H5G 109.5 . .
Si1' C5' H5H 109.5 . .
H5G C5' H5H 109.5 . .
Si1' C5' H5J 109.5 . .
H5G C5' H5J 109.5 . .
H5H C5' H5J 109.5 . .
Si1' C6' H6G 109.5 . .
Si1' C6' H6H 109.5 . .
H6G C6' H6H 109.5 . .
Si1' C6' H6J 109.5 . .
H6G C6' H6J 109.5 . .
H6H C6' H6J 109.5 . .
Si1' C7' H7G 109.5 . .
Si1' C7' H7H 109.5 . .
H7G C7' H7H 109.5 . .
Si1' C7' H7J 109.5 . .
H7G C7' H7J 109.5 . .
H7H C7' H7J 109.5 . .

loop_
_geom_bond_atom_site_label_1
_geom_bond_atom_site_label_2
_geom_bond_distance
_geom_bond_site_symmetry_2
Sn1 Si3 2.521(9) .
Sn1 Si2 2.552(10) .
Sn1 Si1' 2.584(18) .
Sn1 Si1 2.584(14) .
Sn1 Si2' 2.599(10) .
Sn1 Si3' 2.617(8) .
Sn1 Mg1 2.8170(10) .
Mg1 O1' 2.038(10) .
Mg1 O1' 2.038(10) 2_656
Mg1 O1 2.062(9) .
Mg1 O1 2.062(9) 2_656
Mg1 Sn1 2.8170(10) 2_656
O1 C1 1.443(14) .
O1 C4 1.450(13) .
C1 C2 1.462(14) .
C1 H1A 0.99 .
C1 H1B 0.99 .
C2 C3 1.464(9) .
C2 H2A 0.99 .
C2 H2B 0.99 .
C3 C4 1.435(14) .
C3 H3A 0.99 .
C3 H3B 0.99 .
C4 H4A 0.99 .
C4 H4B 0.99 .
O1' C1' 1.391(14) .
O1' C4' 1.413(14) .
C1' C2' 1.431(15) .
C1' H1C 0.99 .
C1' H1D 0.99 .
C2' C3' 1.389(16) .
C2' H2C 0.99 .
C2' H2D 0.99 .
C3' C4' 1.482(15) .
C3' H3C 0.99 .
C3' H3D 0.99 .
C4' H4C 0.99 .
C4' H4D 0.99 .
Si2 C8 1.830(19) .
Si2 C10 1.90(2) .
Si2 C9 1.938(19) .
C8 H8A 0.98 .
C8 H8B 0.98 .
C8 H8C 0.98 .
C8 H8G 1.141 .
C8 H8H 0.7204 .
C9 H9A 0.98 .
C9 H9B 0.98 .
C9 H9C 0.98 .
C10 H10A 0.98 .
C10 H10B 0.98 .
C10 H10C 0.98 .
Si2' C9' 1.76(2) .
Si2' C8' 1.8279 .
Si2' C10' 1.910(19) .
C8' H8G 0.98 .
C8' H8H 0.98 .
C8' H8J 0.98 .
C9' H9G 0.98 .
C9' H9H 0.98 .
C9' H9J 0.98 .
C10' H10D 0.98 .
C10' H10E 0.98 .
C10' H10F 0.98 .
Si3 C12 1.78(2) .
Si3 C11 1.85(2) .
Si3 C13 2.020(19) .
C11 H11A 0.98 .
C11 H11B 0.98 .
C11 H11C 0.98 .
C12 H12A 0.98 .
C12 H12B 0.98 .
C12 H12C 0.98 .
C13 H13A 0.98 .
C13 H13B 0.98 .
C13 H13C 0.98 .
Si3' C13' 1.726(17) .
Si3' C12' 1.879(17) .
Si3' C11' 1.971(16) .
C11' H11D 0.98 .
C11' H11E 0.98 .
C11' H11F 0.98 .
C12' H12D 0.98 .
C12' H12E 0.98 .
C12' H12F 0.98 .
C13' H13D 0.98 .
C13' H13E 0.98 .
C13' H13F 0.98 .
Si1 C6 1.875(15) .
Si1 C7 1.881(14) .
Si1 C5 1.892(13) .
C5 H5A 0.98 .
C5 H5B 0.98 .
C5 H5C 0.98 .
C6 H6A 0.98 .
C6 H6B 0.98 .
C6 H6C 0.98 .
C7 H7A 0.98 .
C7 H7B 0.98 .
C7 H7C 0.98 .
Si1' C7' 1.878(16) .
Si1' C5' 1.879(16) .
Si1' C6' 1.908(17) .
C5' H5G 0.98 .
C5' H5H 0.98 .
C5' H5J 0.98 .
C6' H6G 0.98 .
C6' H6H 0.98 .
C6' H6J 0.98 .
C7' H7G 0.98 .
C7' H7H 0.98 .
C7' H7J 0.98 .
